data_4517363
loop_
_publ_author_name
'Chowdhury, Srayoshi Roy'
'Nandi, Sujay Kumar'
'Podder, Debasish'
'Haldar, Debasish'

_publ_section_title
;
 Conformational Heterogeneity and Self-Assembly of \a,\b,\g-Hybrid
 Peptides Containing Fenamic Acid: Multistimuli-Responsive Phase-Selective
 Gelation
;
_journal_name_full 'ACS Omega'
_journal_paper_doi 10.1021/acsomega.9b03532
_journal_year 2020
_chemical_formula_moiety 'C25 H25 N3 O4'
_chemical_formula_sum 'C25 H25 N3 O4'
_chemical_formula_weight 431.48
_space_group_crystal_system monoclinic
_space_group_IT_number 14
_space_group_name_Hall '-P 2ybc'
_space_group_name_H-M_alt 'P 1 21/c 1'
_atom_sites_solution_hydrogens geom
_atom_sites_solution_primary direct
_audit_creation_date 2019-12-17
_audit_creation_method
;
Olex2 1.2
(compiled 2018.05.29 svn.r3508 for OlexSys, GUI svn.r5506)
;
_cell_angle_alpha 90
_cell_angle_beta 93.302(4)
_cell_angle_gamma 90
_cell_formula_units_Z 8
_cell_length_a 13.2844(9)
_cell_length_b 9.4272(6)
_cell_length_c 36.075(2)
_cell_measurement_reflns_used 5625
_cell_measurement_temperature 273(2)
_cell_measurement_theta_max 71.30
_cell_measurement_theta_min 2.45
_cell_volume 4510.3(5)
_computing_cell_refinement 'SAINT V8.38A (?, 2016)'
_computing_data_collection 'APEX3 v.2017.3_0 (Bruker AXS, 2017)'
_computing_data_reduction 'SAINT V8.38A (?, 2016)'
_computing_molecular_graphics 'Olex2 (Dolomanov et al., 2009)'
_computing_publication_material 'Olex2 (Dolomanov et al., 2009)'
_computing_structure_refinement 'ShelXL (Sheldrick, 2015)'
_computing_structure_solution 'XS (Sheldrick, 2008)'
_diffrn_ambient_temperature 273.15
_diffrn_detector 'Bruker PHOTON 100 CMOS'
_diffrn_detector_area_resol_mean 10.4
_diffrn_detector_type 'CMOS sensor'
_diffrn_measured_fraction_theta_full 0.993
_diffrn_measured_fraction_theta_max 0.993
_diffrn_measurement_device '3-circle diffractometer'
_diffrn_measurement_device_type 'Bruker APEX-II CCD'
_diffrn_measurement_method '\f and \w scans'
_diffrn_radiation_monochromator 'focusing mirrors'
_diffrn_radiation_probe x-ray
_diffrn_radiation_type CuK\a
_diffrn_radiation_wavelength 1.54178
_diffrn_reflns_av_R_equivalents 0.1526
_diffrn_reflns_av_unetI/netI 0.1162
_diffrn_reflns_Laue_measured_fraction_full 0.993
_diffrn_reflns_Laue_measured_fraction_max 0.993
_diffrn_reflns_limit_h_max 15
_diffrn_reflns_limit_h_min -15
_diffrn_reflns_limit_k_max 11
_diffrn_reflns_limit_k_min -10
_diffrn_reflns_limit_l_max 43
_diffrn_reflns_limit_l_min -43
_diffrn_reflns_number 49064
_diffrn_reflns_point_group_measured_fraction_full 0.993
_diffrn_reflns_point_group_measured_fraction_max 0.993
_diffrn_reflns_theta_full 67.679
_diffrn_reflns_theta_max 67.992
_diffrn_reflns_theta_min 2.454
_diffrn_source 'microfocus sealed X-ray tube'
_diffrn_source_type 'Incoatec I\mS microsource'
_diffrn_standards_number 0
_exptl_absorpt_coefficient_mu 0.709
_exptl_absorpt_correction_T_max 1.0000
_exptl_absorpt_correction_T_min 0.8311
_exptl_absorpt_correction_type none
_exptl_crystal_colour colourless
_exptl_crystal_colour_primary colourless
_exptl_crystal_density_diffrn 1.271
_exptl_crystal_description needle
_exptl_crystal_F_000 1824
_refine_diff_density_max 0.537
_refine_diff_density_min -0.494
_refine_diff_density_rms 0.124
_refine_ls_extinction_coef 0.0022(2)
_refine_ls_extinction_expression Fc^*^=kFc[1+0.001xFc^2^\l^3^/sin(2\q)]^-1/4^
_refine_ls_extinction_method 'SHELXL-2014/7 (Sheldrick 2014'
_refine_ls_goodness_of_fit_ref 1.100
_refine_ls_hydrogen_treatment constr
_refine_ls_matrix_type full
_refine_ls_number_parameters 584
_refine_ls_number_reflns 8166
_refine_ls_number_restraints 0
_refine_ls_restrained_S_all 1.100
_refine_ls_R_factor_all 0.1735
_refine_ls_R_factor_gt 0.1315
_refine_ls_shift/su_max 0.000
_refine_ls_shift/su_mean 0.000
_refine_ls_structure_factor_coef Fsqd
_refine_ls_weighting_details 'w=1/[\s^2^(Fo^2^)+(0.0725P)^2^+55.2917P] where P=(Fo^2^+2Fc^2^)/3'
_refine_ls_weighting_scheme calc
_refine_ls_wR_factor_gt 0.3302
_refine_ls_wR_factor_ref 0.3497
_reflns_Friedel_coverage 0.000
_reflns_number_gt 5419
_reflns_number_total 8166
_reflns_threshold_expression 'I > 2\s(I)'
_cod_data_source_file ao9b03532_si_003.cif
_cod_data_source_block npam
_cod_depositor_comments
;
The following automatic conversions were performed:

data item '_diffrn_radiation_probe' value 'X-ray' was changed to
'x-ray' in accordance with the
/home/data/users/saulius/crontab/automatic-downloads/rss-feeds/ACS/lib/dictionaries/cif_core.dic
dictionary named 'cif_core.dic' version 2.4.2 last updated on
2011-04-26.

Automatic conversion script
Id: cif_fix_values 7556 2019-12-06 15:28:31Z antanas 
;
_cod_original_cell_volume 4510.4(5)
_cod_database_code 4517363
_shelx_shelxl_version_number 2014/7
_shelx_space_group_comment
;
The symmetry employed for this shelxl refinement is uniquely defined
by the following loop, which should always be used as a source of
symmetry information in preference to the above space-group names.
They are only intended as comments.
;
_computing_bruker_data_scaling 'SADABS V2012/1 (Bruker AXS Inc.)'
_olex2_refinement_description
;
1. Fixed Uiso
 At 1.2 times of:
  All C(H) groups, All N(H) groups
 At 1.5 times of:
  All C(H,H,H) groups
2.a Aromatic/amide H refined with riding coordinates:
 N2(H2), N6(H6), N5(H5), N3(H3), C48(H48), C23(H23), C36(H36), N1(H1),
 C11(H11), C10(H10), C8(H8), N4(H4), C46(H46), C44(H44), C19(H19), C21(H21),
 C3(H3A), C35(H35), C9(H9), C34(H34), C4(H4A), C1(H1A), C33(H33), C28(H28),
 C5(H5A), C2(H2A), C27(H27), C45(H45), C20(H20), C30(H30), C26(H26), C29(H29)
2.b Idealised Me refined as rotating group:
 C40(H40A,H40B,H40C), C41(H41A,H41B,H41C), C16(H16A,H16B,H16C), C15(H15A,H15B,
 H15C), C25(H25A,H25B,H25C), C50(H50A,H50B,H50C)
;
_olex2_submission_special_instructions 'No special instructions were received'

loop_
_space_group_symop_operation_xyz
'x, y, z'
'-x, y+1/2, -z+1/2'
'-x, -y, -z'
'x, -y-1/2, z-1/2'

loop_
_atom_site_label
_atom_site_type_symbol
_atom_site_fract_x
_atom_site_fract_y
_atom_site_fract_z
_atom_site_U_iso_or_equiv
_atom_site_adp_type
_atom_site_occupancy
_atom_site_site_symmetry_order
_atom_site_calc_flag
_atom_site_refinement_flags_posn
O5 O 0.7833(4) -0.0022(5) 0.09751(14) 0.0226(11) Uani 1 1 d .
O1 O 0.6753(4) -0.4948(5) 0.10215(14) 0.0228(11) Uani 1 1 d .
O6 O 0.6675(4) 0.0716(5) 0.17221(14) 0.0215(11) Uani 1 1 d .
O2 O 0.8151(4) -0.4330(5) 0.17339(14) 0.0229(11) Uani 1 1 d .
O3 O 0.6271(4) -0.3459(6) 0.32297(14) 0.0281(12) Uani 1 1 d .
N2 N 0.7689(4) -0.6949(6) 0.10554(16) 0.0185(13) Uani 1 1 d .
H2 H 0.7751 -0.7822 0.0991 0.022 Uiso 1 1 calc R
N6 N 0.7666(4) -0.1262(6) 0.17754(17) 0.0228(14) Uani 1 1 d .
H6 H 0.7746 -0.2112 0.1695 0.027 Uiso 1 1 calc R
N5 N 0.6871(4) -0.1963(6) 0.10522(16) 0.0179(13) Uani 1 1 d .
H5 H 0.6778 -0.2846 0.1001 0.021 Uiso 1 1 calc R
N3 N 0.7160(4) -0.6303(6) 0.17867(17) 0.0217(14) Uani 1 1 d .
H3 H 0.7062 -0.7154 0.1706 0.026 Uiso 1 1 calc R
C48 C 0.8029(5) 0.0048(7) 0.2356(2) 0.0212(15) Uani 1 1 d .
H48 H 0.7351 0.0278 0.2367 0.025 Uiso 1 1 calc R
O4 O 0.7623(4) -0.3175(6) 0.28944(15) 0.0343(14) Uani 1 1 d .
O7 O 0.8930(4) 0.1754(7) 0.32083(16) 0.0445(17) Uani 1 1 d .
C23 C 0.6932(5) -0.4967(7) 0.23552(19) 0.0193(15) Uani 1 1 d .
H23 H 0.7598 -0.4659 0.2362 0.023 Uiso 1 1 calc R
C36 C 0.7610(5) -0.3052(7) 0.03793(19) 0.0205(15) Uani 1 1 d .
H36 H 0.6933 -0.3219 0.0417 0.025 Uiso 1 1 calc R
N1 N 0.4802(5) -0.5607(7) 0.08477(19) 0.0299(16) Uani 1 1 d .
H1 H 0.5198 -0.5269 0.1023 0.036 Uiso 1 1 calc R
C43 C 0.8354(5) -0.0763(7) 0.20635(19) 0.0196(15) Uani 1 1 d .
O8 O 0.7397(5) 0.1430(9) 0.29456(17) 0.058(2) Uani 1 1 d .
C37 C 0.8121(5) -0.2045(7) 0.05944(19) 0.0179(15) Uani 1 1 d .
C17 C 0.7889(5) -0.5535(7) 0.1629(2) 0.0186(15) Uani 1 1 d .
C12 C 0.6231(5) -0.6877(7) 0.06201(19) 0.0173(15) Uani 1 1 d .
C18 C 0.6548(5) -0.5832(7) 0.2070(2) 0.0212(16) Uani 1 1 d .
C38 C 0.7602(5) -0.1264(7) 0.0882(2) 0.0195(15) Uani 1 1 d .
C42 C 0.6898(5) -0.0499(7) 0.16199(19) 0.0175(14) Uani 1 1 d .
C11 C 0.6611(6) -0.7813(8) 0.0364(2) 0.0225(16) Uani 1 1 d .
H11 H 0.7295 -0.8029 0.0380 0.027 Uiso 1 1 calc R
C14 C 0.8441(5) -0.6325(7) 0.1324(2) 0.0202(15) Uani 1 1 d .
C47 C 0.8729(5) 0.0510(8) 0.2631(2) 0.0220(16) Uani 1 1 d .
C32 C 0.9162(6) -0.1792(8) 0.0546(2) 0.0252(17) Uani 1 1 d .
C13 C 0.6903(5) -0.6187(7) 0.09077(19) 0.0185(15) Uani 1 1 d .
C22 C 0.6300(5) -0.4570(8) 0.2630(2) 0.0222(16) Uani 1 1 d .
C10 C 0.5996(6) -0.8426(9) 0.0090(2) 0.0293(18) Uani 1 1 d .
H10 H 0.6263 -0.9046 -0.0079 0.035 Uiso 1 1 calc R
C8 C 0.4571(6) -0.7186(8) 0.0313(2) 0.0249(17) Uani 1 1 d .
H8 H 0.3886 -0.6979 0.0293 0.030 Uiso 1 1 calc R
C49 C 0.8391(6) 0.1302(8) 0.2958(2) 0.0245(16) Uani 1 1 d .
C7 C 0.5195(5) -0.6547(7) 0.0594(2) 0.0198(15) Uani 1 1 d .
C40 C 0.5655(5) -0.2446(8) 0.1516(2) 0.0245(17) Uani 1 1 d .
H40A H 0.5186 -0.2897 0.1341 0.037 Uiso 1 1 calc GR
H40B H 0.5295 -0.2032 0.1712 0.037 Uiso 1 1 calc GR
H40C H 0.6124 -0.3136 0.1618 0.037 Uiso 1 1 calc GR
N4 N 0.9684(5) -0.0838(8) 0.07735(19) 0.0348(17) Uani 1 1 d .
H4 H 0.9359 -0.0443 0.0945 0.042 Uiso 1 1 calc R
C39 C 0.6225(5) -0.1290(7) 0.1320(2) 0.0186(15) Uani 1 1 d .
C6 C 0.3754(5) -0.5179(8) 0.0827(2) 0.0238(16) Uani 1 1 d .
C31 C 1.0723(5) -0.0444(8) 0.0750(2) 0.0249(17) Uani 1 1 d .
C24 C 0.6697(6) -0.3689(8) 0.2950(2) 0.0251(17) Uani 1 1 d .
C46 C 0.9751(6) 0.0180(8) 0.2619(2) 0.0274(17) Uani 1 1 d .
H46 H 1.0219 0.0517 0.2799 0.033 Uiso 1 1 calc R
C44 C 0.9365(6) -0.1126(8) 0.2052(2) 0.0291(18) Uani 1 1 d .
H44 H 0.9581 -0.1679 0.1858 0.035 Uiso 1 1 calc R
C19 C 0.5542(6) -0.6262(8) 0.2056(2) 0.0292(18) Uani 1 1 d .
H19 H 0.5286 -0.6833 0.1862 0.035 Uiso 1 1 calc R
C21 C 0.5295(6) -0.4968(9) 0.2621(2) 0.0302(18) Uani 1 1 d .
H21 H 0.4877 -0.4666 0.2804 0.036 Uiso 1 1 calc R
C3 C 0.1762(6) -0.4328(8) 0.0800(2) 0.0274(17) Uani 1 1 d .
H3A H 0.1091 -0.4041 0.0792 0.033 Uiso 1 1 calc R
C35 C 0.8075(6) -0.3828(8) 0.0107(2) 0.0280(18) Uani 1 1 d .
H35 H 0.7717 -0.4495 -0.0038 0.034 Uiso 1 1 calc R
C9 C 0.4972(6) -0.8111(8) 0.0068(2) 0.0265(17) Uani 1 1 d .
H9 H 0.4553 -0.8534 -0.0116 0.032 Uiso 1 1 calc R
C41 C 0.5491(6) -0.0260(8) 0.1126(2) 0.0268(17) Uani 1 1 d .
H41A H 0.5095 0.0193 0.1306 0.040 Uiso 1 1 calc GR
H41B H 0.5053 -0.0768 0.0951 0.040 Uiso 1 1 calc GR
H41C H 0.5859 0.0444 0.0997 0.040 Uiso 1 1 calc GR
C16 C 0.9113(5) -0.5294(8) 0.1132(2) 0.0238(17) Uani 1 1 d .
H16A H 0.9570 -0.4852 0.1313 0.036 Uiso 1 1 calc GR
H16B H 0.8706 -0.4581 0.1007 0.036 Uiso 1 1 calc GR
H16C H 0.9491 -0.5796 0.0954 0.036 Uiso 1 1 calc GR
C34 C 0.9086(6) -0.3574(8) 0.0059(2) 0.0290(18) Uani 1 1 d .
H34 H 0.9410 -0.4072 -0.0122 0.035 Uiso 1 1 calc R
C15 C 0.9069(5) -0.7515(8) 0.1509(2) 0.0261(17) Uani 1 1 d .
H15A H 0.8628 -0.8232 0.1597 0.039 Uiso 1 1 calc GR
H15B H 0.9475 -0.7137 0.1714 0.039 Uiso 1 1 calc GR
H15C H 0.9497 -0.7923 0.1332 0.039 Uiso 1 1 calc GR
C4 C 0.2488(6) -0.3467(8) 0.0661(2) 0.0271(17) Uani 1 1 d .
H4A H 0.2300 -0.2594 0.0559 0.033 Uiso 1 1 calc R
C1 C 0.3041(6) -0.6031(8) 0.0974(2) 0.0316(19) Uani 1 1 d .
H1A H 0.3230 -0.6884 0.1088 0.038 Uiso 1 1 calc R
C33 C 0.9614(6) -0.2604(8) 0.0274(2) 0.0264(17) Uani 1 1 d .
H33 H 1.0296 -0.2476 0.0239 0.032 Uiso 1 1 calc R
C28 C 1.2704(6) 0.0422(8) 0.0723(2) 0.0292(18) Uani 1 1 d .
H28 H 1.3370 0.0719 0.0715 0.035 Uiso 1 1 calc R
C5 C 0.3483(6) -0.3871(8) 0.0670(2) 0.0280(17) Uani 1 1 d .
H5A H 0.3967 -0.3285 0.0573 0.034 Uiso 1 1 calc R
C2 C 0.2041(6) -0.5618(9) 0.0953(2) 0.0306(18) Uani 1 1 d .
H2A H 0.1553 -0.6217 0.1042 0.037 Uiso 1 1 calc R
C27 C 1.2348(6) -0.0067(9) 0.1053(2) 0.036(2) Uani 1 1 d .
H27 H 1.2774 -0.0114 0.1266 0.044 Uiso 1 1 calc R
C45 C 1.0047(6) -0.0664(9) 0.2329(2) 0.036(2) Uani 1 1 d .
H45 H 1.0721 -0.0924 0.2321 0.043 Uiso 1 1 calc R
C20 C 0.4928(6) -0.5827(9) 0.2333(2) 0.0314(19) Uani 1 1 d .
H20 H 0.4258 -0.6118 0.2325 0.038 Uiso 1 1 calc R
C30 C 1.1091(6) 0.0040(9) 0.0418(3) 0.037(2) Uani 1 1 d .
H30 H 1.0669 0.0071 0.0203 0.045 Uiso 1 1 calc R
C26 C 1.1350(6) -0.0484(9) 0.1061(2) 0.0336(19) Uani 1 1 d .
H26 H 1.1105 -0.0798 0.1283 0.040 Uiso 1 1 calc R
C25 C 0.8068(7) -0.2325(9) 0.3192(2) 0.037(2) Uani 1 1 d .
H25A H 0.8132 -0.2881 0.3415 0.055 Uiso 1 1 calc GR
H25B H 0.7647 -0.1517 0.3232 0.055 Uiso 1 1 calc GR
H25C H 0.8723 -0.2009 0.3129 0.055 Uiso 1 1 calc GR
C29 C 1.2079(6) 0.0469(9) 0.0410(3) 0.038(2) Uani 1 1 d .
H29 H 1.2324 0.0794 0.0189 0.046 Uiso 1 1 calc R
C50 C 0.6959(9) 0.2195(17) 0.3254(3) 0.088(5) Uani 1 1 d .
H50A H 0.7292 0.1905 0.3484 0.132 Uiso 1 1 calc GR
H50B H 0.6253 0.1981 0.3256 0.132 Uiso 1 1 calc GR
H50C H 0.7047 0.3197 0.3221 0.132 Uiso 1 1 calc GR

loop_
_atom_site_aniso_label
_atom_site_aniso_U_11
_atom_site_aniso_U_22
_atom_site_aniso_U_33
_atom_site_aniso_U_23
_atom_site_aniso_U_13
_atom_site_aniso_U_12
O5 0.023(3) 0.013(2) 0.033(3) -0.001(2) 0.007(2) -0.003(2)
O1 0.019(3) 0.011(2) 0.038(3) -0.004(2) 0.002(2) 0.001(2)
O6 0.020(3) 0.017(3) 0.028(3) -0.004(2) 0.001(2) 0.001(2)
O2 0.021(3) 0.017(3) 0.030(3) -0.002(2) -0.002(2) -0.003(2)
O3 0.023(3) 0.039(3) 0.023(3) -0.006(2) 0.003(2) 0.005(2)
N2 0.015(3) 0.012(3) 0.029(3) -0.005(2) -0.001(3) 0.002(2)
N6 0.023(3) 0.016(3) 0.030(3) -0.006(3) 0.001(3) 0.004(3)
N5 0.019(3) 0.010(3) 0.025(3) -0.004(2) 0.004(3) -0.003(2)
N3 0.024(3) 0.006(3) 0.035(4) -0.005(2) 0.007(3) -0.003(2)
C48 0.021(4) 0.018(3) 0.025(4) 0.002(3) 0.002(3) -0.001(3)
O4 0.035(3) 0.040(3) 0.028(3) -0.006(3) 0.004(3) -0.019(3)
O7 0.038(3) 0.067(4) 0.030(3) -0.019(3) 0.005(3) -0.025(3)
C23 0.018(3) 0.017(3) 0.023(4) 0.000(3) 0.003(3) 0.003(3)
C36 0.022(4) 0.019(4) 0.021(4) 0.000(3) 0.002(3) 0.004(3)
N1 0.021(3) 0.035(4) 0.033(4) -0.014(3) -0.001(3) 0.006(3)
C43 0.018(3) 0.018(3) 0.023(4) 0.002(3) 0.000(3) -0.007(3)
O8 0.035(3) 0.105(6) 0.033(3) -0.031(4) -0.010(3) 0.036(4)
C37 0.018(3) 0.013(3) 0.023(4) 0.005(3) 0.004(3) 0.001(3)
C17 0.015(3) 0.013(3) 0.028(4) -0.003(3) -0.002(3) -0.001(3)
C12 0.021(4) 0.012(3) 0.018(3) 0.006(3) -0.007(3) 0.001(3)
C18 0.024(4) 0.014(3) 0.026(4) 0.002(3) 0.005(3) 0.000(3)
C38 0.018(3) 0.014(3) 0.025(4) 0.001(3) -0.009(3) 0.005(3)
C42 0.016(3) 0.013(3) 0.025(4) 0.001(3) 0.006(3) 0.000(3)
C11 0.022(4) 0.023(4) 0.023(4) -0.006(3) 0.006(3) -0.004(3)
C14 0.013(3) 0.015(3) 0.032(4) -0.001(3) 0.002(3) 0.002(3)
C47 0.022(4) 0.021(4) 0.023(4) 0.003(3) 0.002(3) -0.003(3)
C32 0.026(4) 0.026(4) 0.024(4) 0.001(3) 0.003(3) 0.000(3)
C13 0.019(4) 0.013(3) 0.024(4) 0.000(3) 0.004(3) -0.004(3)
C22 0.020(4) 0.020(4) 0.027(4) -0.001(3) 0.004(3) 0.000(3)
C10 0.030(4) 0.037(5) 0.022(4) -0.009(3) 0.010(3) -0.005(4)
C8 0.018(4) 0.030(4) 0.026(4) -0.005(3) 0.000(3) -0.005(3)
C49 0.026(4) 0.024(4) 0.024(4) 0.006(3) 0.002(3) 0.000(3)
C7 0.019(3) 0.014(3) 0.027(4) -0.001(3) 0.000(3) 0.001(3)
C40 0.019(4) 0.021(4) 0.034(4) -0.006(3) 0.003(3) -0.006(3)
N4 0.019(3) 0.047(4) 0.039(4) -0.016(3) 0.006(3) -0.007(3)
C39 0.017(3) 0.015(3) 0.024(4) -0.004(3) 0.003(3) -0.002(3)
C6 0.019(4) 0.022(4) 0.031(4) -0.002(3) 0.003(3) 0.004(3)
C31 0.014(3) 0.019(4) 0.043(5) 0.001(3) 0.007(3) -0.002(3)
C24 0.030(4) 0.021(4) 0.024(4) 0.003(3) -0.006(3) 0.006(3)
C46 0.024(4) 0.032(4) 0.026(4) 0.002(3) 0.000(3) -0.003(3)
C44 0.027(4) 0.030(4) 0.031(4) -0.008(3) 0.004(4) 0.005(3)
C19 0.024(4) 0.017(4) 0.047(5) -0.012(3) 0.007(4) -0.007(3)
C21 0.027(4) 0.031(4) 0.033(4) -0.009(4) 0.006(4) 0.004(3)
C3 0.027(4) 0.028(4) 0.028(4) -0.001(3) 0.003(3) 0.006(3)
C35 0.031(4) 0.028(4) 0.025(4) -0.001(3) -0.003(3) 0.005(3)
C9 0.031(4) 0.027(4) 0.022(4) 0.000(3) 0.001(3) -0.009(3)
C41 0.023(4) 0.024(4) 0.032(4) -0.007(3) -0.003(3) 0.002(3)
C16 0.014(3) 0.025(4) 0.033(4) 0.005(3) 0.004(3) -0.003(3)
C34 0.032(4) 0.030(4) 0.025(4) -0.002(3) 0.003(3) 0.017(3)
C15 0.018(4) 0.021(4) 0.038(5) -0.003(3) -0.001(3) 0.005(3)
C4 0.031(4) 0.018(4) 0.032(4) -0.002(3) -0.006(3) 0.008(3)
C1 0.030(4) 0.022(4) 0.043(5) 0.006(3) 0.000(4) 0.000(3)
C33 0.025(4) 0.030(4) 0.024(4) -0.001(3) 0.000(3) 0.009(3)
C28 0.022(4) 0.023(4) 0.043(5) -0.005(3) 0.006(4) -0.007(3)
C5 0.027(4) 0.026(4) 0.031(4) -0.002(3) 0.005(3) -0.003(3)
C2 0.021(4) 0.033(4) 0.038(5) 0.009(4) 0.001(4) -0.002(3)
C27 0.028(4) 0.040(5) 0.040(5) -0.018(4) -0.005(4) -0.001(4)
C45 0.020(4) 0.041(5) 0.046(5) -0.005(4) -0.008(4) 0.002(4)
C20 0.020(4) 0.037(5) 0.038(5) -0.012(4) 0.007(4) -0.007(3)
C30 0.030(4) 0.040(5) 0.042(5) 0.017(4) -0.005(4) 0.002(4)
C26 0.036(5) 0.038(5) 0.026(4) -0.009(4) 0.004(4) -0.009(4)
C25 0.042(5) 0.037(5) 0.030(5) -0.004(4) -0.005(4) -0.015(4)
C29 0.035(5) 0.034(5) 0.045(5) 0.013(4) 0.004(4) -0.002(4)
C50 0.068(8) 0.154(14) 0.041(6) -0.050(8) -0.004(6) 0.061(9)

loop_
_atom_type_symbol
_atom_type_description
_atom_type_scat_dispersion_real
_atom_type_scat_dispersion_imag
_atom_type_scat_source
C C 0.0181 0.0091 'International Tables Vol C Tables 4.2.6.8 and 6.1.1.4'
H H 0.0000 0.0000 'International Tables Vol C Tables 4.2.6.8 and 6.1.1.4'
N N 0.0311 0.0180 'International Tables Vol C Tables 4.2.6.8 and 6.1.1.4'
O O 0.0492 0.0322 'International Tables Vol C Tables 4.2.6.8 and 6.1.1.4'

loop_
_geom_angle_atom_site_label_1
_geom_angle_atom_site_label_2
_geom_angle_atom_site_label_3
_geom_angle
C13 N2 C14 121.7(5)
C42 N6 C43 124.6(6)
C38 N5 C39 123.3(6)
C17 N3 C18 126.0(6)
C43 C48 C47 119.3(7)
C24 O4 C25 115.4(6)
C18 C23 C22 118.5(7)
C37 C36 C35 122.2(7)
C7 N1 C6 122.6(6)
C48 C43 N6 121.3(6)
C44 C43 N6 118.6(6)
C44 C43 C48 120.1(7)
C49 O8 C50 117.1(7)
C36 C37 C38 120.2(6)
C36 C37 C32 119.8(7)
C32 C37 C38 119.9(6)
O2 C17 N3 123.7(6)
O2 C17 C14 121.4(6)
N3 C17 C14 114.8(6)
C11 C12 C13 121.1(6)
C11 C12 C7 119.1(6)
C7 C12 C13 119.8(6)
C23 C18 N3 121.3(6)
C23 C18 C19 120.7(7)
C19 C18 N3 118.0(6)
O5 C38 N5 120.5(6)
O5 C38 C37 122.5(7)
N5 C38 C37 117.0(6)
O6 C42 N6 123.9(6)
O6 C42 C39 120.7(6)
N6 C42 C39 115.2(6)
C10 C11 C12 121.4(7)
N2 C14 C17 109.2(5)
N2 C14 C16 110.6(6)
N2 C14 C15 109.0(6)
C16 C14 C17 109.4(6)
C16 C14 C15 110.5(6)
C15 C14 C17 108.1(6)
C48 C47 C49 120.2(7)
C48 C47 C46 121.2(7)
C46 C47 C49 118.5(7)
N4 C32 C37 119.8(7)
N4 C32 C33 123.4(7)
C33 C32 C37 116.8(7)
O1 C13 N2 119.9(6)
O1 C13 C12 122.4(6)
N2 C13 C12 117.6(6)
C23 C22 C24 120.0(7)
C21 C22 C23 122.1(7)
C21 C22 C24 117.9(7)
C11 C10 C9 119.5(7)
C9 C8 C7 120.2(7)
O7 C49 O8 123.0(7)
O7 C49 C47 125.6(7)
O8 C49 C47 111.4(6)
N1 C7 C12 119.9(6)
N1 C7 C8 121.1(6)
C8 C7 C12 119.0(6)
C32 N4 C31 126.0(7)
N5 C39 C42 109.2(5)
N5 C39 C40 108.7(5)
N5 C39 C41 110.8(6)
C40 C39 C42 107.7(6)
C41 C39 C42 110.1(6)
C41 C39 C40 110.3(6)
C1 C6 N1 120.0(7)
C1 C6 C5 120.5(7)
C5 C6 N1 119.4(7)
C30 C31 N4 121.2(7)
C26 C31 N4 119.4(7)
C26 C31 C30 119.4(7)
O3 C24 O4 122.4(7)
O3 C24 C22 125.8(7)
O4 C24 C22 111.8(6)
C45 C46 C47 118.1(7)
C45 C44 C43 119.7(7)
C20 C19 C18 119.2(7)
C20 C21 C22 118.3(7)
C2 C3 C4 119.2(7)
C34 C35 C36 117.9(7)
C8 C9 C10 120.8(7)
C33 C34 C35 121.1(7)
C5 C4 C3 121.4(7)
C6 C1 C2 119.8(7)
C34 C33 C32 122.3(7)
C29 C28 C27 120.1(7)
C4 C5 C6 118.6(7)
C3 C2 C1 120.4(7)
C28 C27 C26 119.2(8)
C44 C45 C46 121.5(7)
C21 C20 C19 121.2(7)
C29 C30 C31 119.6(8)
C31 C26 C27 121.1(8)
C28 C29 C30 120.7(8)

loop_
_geom_bond_atom_site_label_1
_geom_bond_atom_site_label_2
_geom_bond_distance
O5 C38 1.251(8)
O1 C13 1.258(8)
O6 C42 1.245(8)
O2 C17 1.240(8)
O3 C24 1.205(9)
N2 C14 1.474(9)
N2 C13 1.351(9)
N6 C43 1.425(9)
N6 C42 1.344(9)
N5 C38 1.349(9)
N5 C39 1.474(9)
N3 C17 1.359(9)
N3 C18 1.415(9)
C48 C43 1.391(10)
C48 C47 1.391(10)
O4 C24 1.347(9)
O4 C25 1.441(9)
O7 C49 1.198(9)
C23 C18 1.385(10)
C23 C22 1.389(10)
C36 C37 1.380(10)
C36 C35 1.398(10)
N1 C7 1.395(9)
N1 C6 1.447(9)
C43 C44 1.388(10)
O8 C49 1.324(9)
O8 C50 1.472(11)
C37 C38 1.476(10)
C37 C32 1.423(10)
C17 C14 1.550(10)
C12 C11 1.392(10)
C12 C13 1.480(9)
C12 C7 1.409(9)
C18 C19 1.395(10)
C42 C39 1.553(9)
C11 C10 1.373(10)
C14 C16 1.514(10)
C14 C15 1.528(10)
C47 C49 1.487(10)
C47 C46 1.395(10)
C32 N4 1.377(10)
C32 C33 1.408(10)
C22 C24 1.492(10)
C22 C21 1.385(10)
C10 C9 1.391(11)
C8 C7 1.409(10)
C8 C9 1.371(11)
C40 C39 1.523(10)
N4 C31 1.437(9)
C39 C41 1.519(10)
C6 C1 1.371(11)
C6 C5 1.396(11)
C31 C30 1.398(11)
C31 C26 1.358(11)
C46 C45 1.388(11)
C44 C45 1.380(11)
C19 C20 1.389(11)
C21 C20 1.384(11)
C3 C4 1.378(11)
C3 C2 1.377(11)
C35 C34 1.384(11)
C34 C33 1.365(11)
C4 C5 1.375(11)
C1 C2 1.383(11)
C28 C27 1.384(12)
C28 C29 1.364(12)
C27 C26 1.386(11)
C30 C29 1.376(12)

loop_
_smtbx_masks_void_nr
_smtbx_masks_void_average_x
_smtbx_masks_void_average_y
_smtbx_masks_void_average_z
_smtbx_masks_void_volume
_smtbx_masks_void_count_electrons
1 -0.090 0.242 0.042 24.6 1.9
2 -0.090 0.258 0.542 24.6 1.9
3 0.090 0.742 0.458 24.6 1.9
4 0.090 0.758 0.958 24.6 1.9
